data_4350793
loop_
_publ_author_name
'Samii, Rouzbeh'
'Zanders, David'
'Buttera, Sydney C.'
'Kessler, Vadim'
'Ojam\"ae, Lars'
'Pedersen, Henrik'
'O'Brien, Nathan J'

_publ_section_title
;
 Synthesis and Thermal Study of Hexacoordinated Aluminum(III) Triazenides
 for Use in Atomic Layer Deposition.
;
_journal_name_full 'Inorganic chemistry'
_journal_paper_doi 10.1021/acs.inorgchem.0c03496
_journal_year 2021
_chemical_formula_sum 'C18 H0 Al N9'
_chemical_formula_weight 369.25
_space_group_IT_number 12
_space_group_name_Hall '-C 2y'
_space_group_name_H-M_alt 'C 1 2/m 1'
_symmetry_cell_setting monoclinic
_symmetry_space_group_name_H-M 'C 1 2/m 1'
_atom_sites_solution_hydrogens geom
_atom_sites_solution_primary direct
_atom_sites_solution_secondary difmap
_audit_creation_method SHELXL-97
_cell_angle_alpha 90.00
_cell_angle_beta 95.069(14)
_cell_angle_gamma 90.00
_cell_formula_units_Z 8
_cell_length_a 26.64(2)
_cell_length_b 15.816(15)
_cell_length_c 9.184(9)
_cell_measurement_reflns_used 1898
_cell_measurement_temperature 296(2)
_cell_measurement_theta_max 17.61
_cell_measurement_theta_min 2.57
_cell_volume 3854(6)
_computing_cell_refinement 'Bruker SAINT'
_computing_data_collection 'Bruker APEX2'
_computing_data_reduction 'Bruker SAINT'
_computing_molecular_graphics 'Bruker SHELXTL'
_computing_publication_material 'Bruker SHELXTL'
_computing_structure_refinement 'SHELXL-97 (Sheldrick, 2008)'
_computing_structure_solution 'SHELXS-97 (Sheldrick, 2008)'
_diffrn_ambient_temperature 296(2)
_diffrn_measured_fraction_theta_full 0.978
_diffrn_measured_fraction_theta_max 0.978
_diffrn_measurement_device_type 'Burker D8 SMART Apex2 CCD'
_diffrn_measurement_method 'Omega scan'
_diffrn_radiation_monochromator graphite
_diffrn_radiation_source 'fine-focus sealed tube'
_diffrn_radiation_type MoK\a
_diffrn_radiation_wavelength 0.71073
_diffrn_reflns_av_R_equivalents 0.0758
_diffrn_reflns_av_sigmaI/netI 0.0866
_diffrn_reflns_limit_h_max 31
_diffrn_reflns_limit_h_min -30
_diffrn_reflns_limit_k_max 16
_diffrn_reflns_limit_k_min -18
_diffrn_reflns_limit_l_max 10
_diffrn_reflns_limit_l_min -10
_diffrn_reflns_number 13560
_diffrn_reflns_theta_full 24.91
_diffrn_reflns_theta_max 24.91
_diffrn_reflns_theta_min 2.58
_exptl_absorpt_coefficient_mu 0.127
_exptl_absorpt_correction_T_max 0.9824
_exptl_absorpt_correction_T_min 0.9677
_exptl_absorpt_correction_type empirical
_exptl_absorpt_process_details 'Bruker SADABS'
_exptl_crystal_colour colorless
_exptl_crystal_density_diffrn 1.273
_exptl_crystal_density_meas ?
_exptl_crystal_density_method 'not measured'
_exptl_crystal_description plate
_exptl_crystal_F_000 1472
_exptl_crystal_size_max 0.26
_exptl_crystal_size_mid 0.20
_exptl_crystal_size_min 0.14
_refine_diff_density_max 0.735
_refine_diff_density_min -0.567
_refine_diff_density_rms 0.163
_refine_ls_extinction_method none
_refine_ls_goodness_of_fit_ref 1.005
_refine_ls_hydrogen_treatment mixed
_refine_ls_matrix_type full
_refine_ls_number_parameters 156
_refine_ls_number_reflns 3430
_refine_ls_number_restraints 74
_refine_ls_restrained_S_all 1.022
_refine_ls_R_factor_all 0.3659
_refine_ls_R_factor_gt 0.2834
_refine_ls_shift/su_max 0.072
_refine_ls_shift/su_mean 0.002
_refine_ls_structure_factor_coef Fsqd
_refine_ls_weighting_details 'calc w=1/[\s^2^(Fo^2^)+(0.1234P)^2^+88.0000P] where P=(Fo^2^+2Fc^2^)/3'
_refine_ls_weighting_scheme calc
_refine_ls_wR_factor_gt 0.5815
_refine_ls_wR_factor_ref 0.6071
_reflns_number_gt 1577
_reflns_number_total 3430
_reflns_threshold_expression >2sigma(I)
_cod_data_source_file ic0c03496_si_003.cif
_cod_data_source_block alipr2n3_190425_0m
_cod_depositor_comments
;
The following automatic conversions were performed:

data item '_exptl_absorpt_correction_type' value 'Empirical' was
changed to 'empirical' in accordance with the
/home/data/users/saulius/crontab/automatic-downloads/rss-feeds/ACS/lib/dictionaries/cif_core.dic
dictionary named 'cif_core.dic' version 2.4.2 last updated on
2011-04-26.

data item '_symmetry_cell_setting' value 'Monoclinic' was changed to
'monoclinic' in accordance with the
/home/data/users/saulius/crontab/automatic-downloads/rss-feeds/ACS/lib/dictionaries/cif_core.dic
dictionary named 'cif_core.dic' version 2.4.2 last updated on
2011-04-26.

data item '_exptl_crystal_density_meas' value 'not measured' was
changed to '?' -- the value is perceived as not measured.

Automatic conversion script
Id: cif_fix_values 7556 2019-12-06 15:28:31Z antanas 
;
_cod_original_cell_volume 3855(6)
_cod_original_sg_symbol_H-M C2/m
_cod_database_code 4350793

loop_
_symmetry_equiv_pos_as_xyz
'x, y, z'
'-x, y, -z'
'x+1/2, y+1/2, z'
'-x+1/2, y+1/2, -z'
'-x, -y, -z'
'x, -y, z'
'-x+1/2, -y+1/2, -z'
'x+1/2, -y+1/2, z'

loop_
_atom_site_label
_atom_site_type_symbol
_atom_site_fract_x
_atom_site_fract_y
_atom_site_fract_z
_atom_site_U_iso_or_equiv
_atom_site_adp_type
_atom_site_occupancy
_atom_site_symmetry_multiplicity
_atom_site_calc_flag
_atom_site_refinement_flags
_atom_site_disorder_assembly
_atom_site_disorder_group
Al1 Al 0.5000 0.5000 0.5000 0.080(2) Uani 1 4 d SU . .
Al2 Al 0.83170(18) 0.5000 0.9130(5) 0.0716(15) Uani 1 2 d SU . .
N4 N 0.773(11) 0.5000 1.03(3) 0.249(17) Uiso 1 2 d SDU . .
N5 N 0.8799(9) 0.5000 0.776(3) 0.162(8) Uiso 1 2 d SDU . .
N2 N 0.5461(9) 0.5000 0.666(3) 0.152(8) Uiso 1 2 d SU . .
N6 N 0.8656(10) 0.6059(18) 0.985(3) 0.109(7) Uiso 0.50 1 d PDU . .
N7 N 0.7873(12) 0.561(2) 0.817(3) 0.140(10) Uiso 0.50 1 d PU . .
N3 N 0.5460(16) 0.595(2) 0.496(5) 0.164(12) Uiso 0.50 1 d PU . .
N1 N 0.5619(13) 0.5410(19) 0.355(4) 0.172(12) Uiso 0.50 1 d PDU . .
N7A N 0.8130(10) 0.6009(18) 0.798(3) 0.108(7) Uiso 0.50 1 d PU . .
C71 C 0.8122(12) 0.653(3) 0.575(5) 0.40(2) Uiso 1 1 d DU . .
N6A N 0.8725(11) 0.569(2) 1.055(3) 0.116(8) Uiso 0.50 1 d PDU . .
C6 C 0.8906(11) 0.6732(16) 1.061(3) 0.236(11) Uiso 1 1 d DU . .
C4 C 0.7378(13) 0.5000 1.139(3) 0.248(16) Uiso 1 2 d SDU . .
N11 N 0.8346(14) 0.653(2) 0.906(4) 0.170(12) Uiso 0.50 1 d PU . .
C22 C 0.5557(18) 0.5000 0.945(5) 0.36(3) Uiso 1 2 d SDU . .
N2A N 0.5739(12) 0.578(2) 0.595(4) 0.152(10) Uiso 0.50 1 d PU . .
N13 N 0.5000 0.650(3) 0.5000 0.299(17) Uiso 1 2 d SU . .
N8 N 0.7553(13) 0.575(2) 0.934(4) 0.165(11) Uiso 0.50 1 d PU . .
N3A N 0.5192(13) 0.565(2) 0.700(4) 0.171(12) Uiso 0.50 1 d PU . .
C52 C 0.977(2) 0.5000 0.764(5) 0.39(3) Uiso 1 2 d SDU . .
N9 N 0.9057(15) 0.582(3) 0.895(4) 0.194(13) Uiso 0.50 1 d PU . .
N14 N 0.8895(14) 0.5000 1.123(4) 0.240(14) Uiso 1 2 d SU . .
N10 N 0.8501(12) 0.572(2) 0.699(3) 0.148(10) Uiso 0.50 1 d PU . .
C72 C 0.7254(11) 0.618(2) 0.643(4) 0.289(15) Uiso 1 1 d DU . .
C1 C 0.5833(14) 0.6140(16) 0.298(4) 0.194(15) Uiso 0.50 1 d PDU . .
C62 C 0.9462(11) 0.649(2) 1.053(3) 0.280(14) Uiso 1 1 d DU . .
C7 C 0.7757(12) 0.6607(17) 0.697(3) 0.217(10) Uiso 1 1 d DU . .
N4A N 0.773(11) 0.5000 1.03(3) 0.248(17) Uiso 1 2 d SDU . .
C41 C 0.769(3) 0.5000 1.289(7) 0.53(5) Uiso 1 2 d SDU . .
N1A N 0.5347(12) 0.586(2) 0.405(4) 0.135(10) Uiso 0.50 1 d PDU . .
C11 C 0.5445(11) 0.680(2) 0.237(3) 0.267(14) Uiso 1 1 d DU . .
N8A N 0.822(2) 0.582(4) 1.081(6) 0.27(2) Uiso 0.50 1 d PU . .
C42 C 0.7151(15) 0.5893(15) 1.112(4) 0.185(16) Uiso 0.50 1 d PDU . .
C21 C 0.6396(15) 0.5000 0.838(8) 0.51(5) Uiso 1 2 d SDU . .
C12 C 0.6117(12) 0.647(2) 0.440(3) 0.265(13) Uiso 1 1 d DU . .
C51 C 0.920(2) 0.5000 0.529(5) 0.42(4) Uiso 1 2 d SDU . .
C5 C 0.9222(14) 0.5000 0.696(5) 0.252(17) Uiso 1 2 d SDU . .
C2 C 0.5823(16) 0.5000 0.803(4) 0.210(14) Uiso 1 2 d SDU . .
C6A C 0.9029(17) 0.621(3) 1.150(5) 0.177(13) Uiso 0.50 1 d PDU . .
C1A C 0.5586(18) 0.665(2) 0.394(6) 0.182(14) Uiso 0.50 1 d PDU . .
C61 C 0.8752(11) 0.660(2) 1.217(3) 0.283(15) Uiso 1 1 d DU . .

loop_
_atom_site_aniso_label
_atom_site_aniso_U_11
_atom_site_aniso_U_22
_atom_site_aniso_U_33
_atom_site_aniso_U_23
_atom_site_aniso_U_13
_atom_site_aniso_U_12
Al1 0.066(4) 0.064(4) 0.114(6) 0.000 0.022(4) 0.000
Al2 0.067(3) 0.071(3) 0.077(3) 0.000 0.003(2) 0.000

loop_
_atom_type_symbol
_atom_type_description
_atom_type_scat_dispersion_real
_atom_type_scat_dispersion_imag
_atom_type_scat_source
C C 0.0033 0.0016 'International Tables Vol C Tables 4.2.6.8 and 6.1.1.4'
H H 0.0000 0.0000 'International Tables Vol C Tables 4.2.6.8 and 6.1.1.4'
N N 0.0061 0.0033 'International Tables Vol C Tables 4.2.6.8 and 6.1.1.4'
Al Al 0.0645 0.0514 'International Tables Vol C Tables 4.2.6.8 and 6.1.1.4'

loop_
_geom_angle_atom_site_label_1
_geom_angle_atom_site_label_2
_geom_angle_atom_site_label_3
_geom_angle
_geom_angle_site_symmetry_1
_geom_angle_site_symmetry_3
_geom_angle_publ_flag
N1A Al1 N1A 179.999(4) . 5_666 ?
N1A Al1 N1A 92(2) . 6_565 ?
N1A Al1 N1A 88(2) 5_666 6_565 ?
N1A Al1 N1A 88(2) . 2_656 ?
N1A Al1 N1A 92(2) 5_666 2_656 ?
N1A Al1 N1A 180.000(5) 6_565 2_656 ?
N1A Al1 N2 93.6(11) . . ?
N1A Al1 N2 86.4(11) 5_666 . ?
N1A Al1 N2 93.6(11) 6_565 . ?
N1A Al1 N2 86.4(11) 2_656 . ?
N1A Al1 N2 86.4(11) . 5_666 ?
N1A Al1 N2 93.6(11) 5_666 5_666 ?
N1A Al1 N2 86.4(11) 6_565 5_666 ?
N1A Al1 N2 93.6(11) 2_656 5_666 ?
N2 Al1 N2 180.000(4) . 5_666 ?
N1A Al1 N3 26.4(13) . . ?
N1A Al1 N3 153.6(13) 5_666 . ?
N1A Al1 N3 102.2(14) 6_565 . ?
N1A Al1 N3 77.8(14) 2_656 . ?
N2 Al1 N3 69.1(14) . . ?
N2 Al1 N3 110.9(14) 5_666 . ?
N1A Al1 N3 153.6(13) . 5_666 ?
N1A Al1 N3 26.4(13) 5_666 5_666 ?
N1A Al1 N3 77.8(14) 6_565 5_666 ?
N1A Al1 N3 102.2(14) 2_656 5_666 ?
N2 Al1 N3 110.9(14) . 5_666 ?
N2 Al1 N3 69.1(14) 5_666 5_666 ?
N3 Al1 N3 180.0(19) . 5_666 ?
N1A Al1 N3 102.2(14) . 6_565 ?
N1A Al1 N3 77.8(14) 5_666 6_565 ?
N1A Al1 N3 26.4(13) 6_565 6_565 ?
N1A Al1 N3 153.6(13) 2_656 6_565 ?
N2 Al1 N3 69.1(14) . 6_565 ?
N2 Al1 N3 110.9(14) 5_666 6_565 ?
N3 Al1 N3 101(2) . 6_565 ?
N3 Al1 N3 79(2) 5_666 6_565 ?
N1A Al1 N3 77.8(14) . 2_656 ?
N1A Al1 N3 102.2(14) 5_666 2_656 ?
N1A Al1 N3 153.6(13) 6_565 2_656 ?
N1A Al1 N3 26.4(13) 2_656 2_656 ?
N2 Al1 N3 110.9(14) . 2_656 ?
N2 Al1 N3 69.1(14) 5_666 2_656 ?
N3 Al1 N3 79(2) . 2_656 ?
N3 Al1 N3 101(2) 5_666 2_656 ?
N3 Al1 N3 180(3) 6_565 2_656 ?
N1A Al1 N13 44.2(11) . . ?
N1A Al1 N13 135.8(11) 5_666 . ?
N1A Al1 N13 135.8(11) 6_565 . ?
N1A Al1 N13 44.2(11) 2_656 . ?
N2 Al1 N13 90.000(4) . . ?
N2 Al1 N13 90.000(2) 5_666 . ?
N3 Al1 N13 39.4(12) . . ?
N3 Al1 N13 140.6(12) 5_666 . ?
N3 Al1 N13 140.6(12) 6_565 . ?
N3 Al1 N13 39.4(12) 2_656 . ?
N1A Al1 N13 135.8(11) . 5_666 ?
N1A Al1 N13 44.2(11) 5_666 5_666 ?
N1A Al1 N13 44.2(11) 6_565 5_666 ?
N1A Al1 N13 135.8(11) 2_656 5_666 ?
N2 Al1 N13 90.000(1) . 5_666 ?
N2 Al1 N13 90.000(4) 5_666 5_666 ?
N3 Al1 N13 140.6(12) . 5_666 ?
N3 Al1 N13 39.4(12) 5_666 5_666 ?
N3 Al1 N13 39.4(12) 6_565 5_666 ?
N3 Al1 N13 140.6(12) 2_656 5_666 ?
N13 Al1 N13 180.000(3) . 5_666 ?
N7 Al2 N7 69(2) 6_565 . ?
N7 Al2 N5 98.0(13) 6_565 . ?
N7 Al2 N5 98.0(13) . . ?
N7 Al2 N4A 75(9) 6_565 . ?
N7 Al2 N4A 75(9) . . ?
N5 Al2 N4A 171(10) . . ?
N7 Al2 N4 75(9) 6_565 . ?
N7 Al2 N4 75(9) . . ?
N5 Al2 N4 172(10) . . ?
N4A Al2 N4 0(10) . . ?
N7 Al2 N7A 93.1(14) 6_565 . ?
N7 Al2 N7A 29.2(11) . . ?
N5 Al2 N7A 78.3(9) . . ?
N4A Al2 N7A 97(6) . . ?
N4 Al2 N7A 97(6) . . ?
N7 Al2 N7A 29.2(11) 6_565 6_565 ?
N7 Al2 N7A 93.1(14) . 6_565 ?
N5 Al2 N7A 78.3(9) . 6_565 ?
N4A Al2 N7A 97(6) . 6_565 ?
N4 Al2 N7A 97(6) . 6_565 ?
N7A Al2 N7A 109.7(17) . 6_565 ?
N7 Al2 N6A 167.8(15) 6_565 . ?
N7 Al2 N6A 110.2(14) . . ?
N5 Al2 N6A 94.1(11) . . ?
N4A Al2 N6A 93(9) . . ?
N4 Al2 N6A 93(9) . . ?
N7A Al2 N6A 90.3(13) . . ?
N7A Al2 N6A 156.3(13) 6_565 . ?
N7 Al2 N6A 110.2(14) 6_565 6_565 ?
N7 Al2 N6A 167.8(15) . 6_565 ?
N5 Al2 N6A 94.1(11) . 6_565 ?
N4A Al2 N6A 93(9) . 6_565 ?
N4 Al2 N6A 93(9) . 6_565 ?
N7A Al2 N6A 156.3(13) . 6_565 ?
N7A Al2 N6A 90.3(13) 6_565 6_565 ?
N6A Al2 N6A 67.7(19) . 6_565 ?
N7 Al2 N6 88.1(14) 6_565 6_565 ?
N7 Al2 N6 157.2(14) . 6_565 ?
N5 Al2 N6 84.5(9) . 6_565 ?
N4A Al2 N6 100(6) . 6_565 ?
N4 Al2 N6 100(6) . 6_565 ?
N7A Al2 N6 162.8(11) . 6_565 ?
N7A Al2 N6 65.1(12) 6_565 6_565 ?
N6A Al2 N6 92.1(16) . 6_565 ?
N6A Al2 N6 25.6(10) 6_565 6_565 ?
N7 Al2 N6 157.2(14) 6_565 . ?
N7 Al2 N6 88.1(14) . . ?
N5 Al2 N6 84.5(9) . . ?
N4A Al2 N6 100(6) . . ?
N4 Al2 N6 100(6) . . ?
N7A Al2 N6 65.1(12) . . ?
N7A Al2 N6 162.8(11) 6_565 . ?
N6A Al2 N6 25.6(10) . . ?
N6A Al2 N6 92.1(16) 6_565 . ?
N6 Al2 N6 114.7(18) 6_565 . ?
N7 Al2 N11 125.2(15) 6_565 . ?
N7 Al2 N11 56.1(13) . . ?
N5 Al2 N11 87.5(8) . . ?
N4A Al2 N11 92.5(8) . . ?
N4 Al2 N11 92.5(8) . . ?
N7A Al2 N11 34.6(10) . . ?
N7A Al2 N11 144.1(15) 6_565 . ?
N6A Al2 N11 56.2(12) . . ?
N6A Al2 N11 123.8(15) 6_565 . ?
N6 Al2 N11 146.6(16) 6_565 . ?
N6 Al2 N11 32.1(10) . . ?
C4 N4 N8 103(10) . 6_565 ?
C4 N4 N8 103(10) . . ?
N8 N4 N8 100(10) 6_565 . ?
C4 N4 N8A 109(10) . . ?
N8 N4 N8A 148(4) 6_565 . ?
N8 N4 N8A 77(4) . . ?
C4 N4 N8A 109(10) . 6_565 ?
N8 N4 N8A 77(4) 6_565 6_565 ?
N8 N4 N8A 148(4) . 6_565 ?
N8A N4 N8A 89(10) . 6_565 ?
C4 N4 Al2 170(10) . . ?
N8 N4 Al2 84(4) 6_565 . ?
N8 N4 Al2 84(4) . . ?
N8A N4 Al2 64(6) . . ?
N8A N4 Al2 64(6) 6_565 . ?
C5 N5 N10 99(2) . . ?
C5 N5 N10 99(2) . 6_565 ?
N10 N5 N10 97(3) . 6_565 ?
C5 N5 N9 92(2) . 6_565 ?
N10 N5 N9 168(2) . 6_565 ?
N10 N5 N9 83.9(17) 6_565 6_565 ?
C5 N5 N9 92(2) . . ?
N10 N5 N9 83.9(17) . . ?
N10 N5 N9 168(2) 6_565 . ?
N9 N5 N9 93(3) 6_565 . ?
C5 N5 Al2 170(3) . . ?
N10 N5 Al2 87.3(16) . . ?
N10 N5 Al2 87.3(16) 6_565 . ?
N9 N5 Al2 81.0(16) 6_565 . ?
N9 N5 Al2 81.0(16) . . ?
N3A N2 N3A 104(4) 6_565 . ?
N3A N2 C2 97(2) 6_565 . ?
N3A N2 C2 97(2) . . ?
N3A N2 N2A 76.9(18) 6_565 6_565 ?
N3A N2 N2A 170(3) . 6_565 ?
C2 N2 N2A 93(2) . 6_565 ?
N3A N2 N2A 170(3) 6_565 . ?
N3A N2 N2A 76.9(18) . . ?
C2 N2 N2A 93(2) . . ?
N2A N2 N2A 101(3) 6_565 . ?
N3A N2 Al1 82(2) 6_565 . ?
N3A N2 Al1 82(2) . . ?
C2 N2 Al1 178(2) . . ?
N2A N2 Al1 87.9(17) 6_565 . ?
N2A N2 Al1 87.9(17) . . ?
N6A N6 N11 152(4) . . ?
N6A N6 C6 95(3) . . ?
N11 N6 C6 95(3) . . ?
N6A N6 N9 97(4) . . ?
N11 N6 N9 107(3) . . ?
C6 N6 N9 98(3) . . ?
N6A N6 C6A 53(3) . . ?
N11 N6 C6A 134(3) . . ?
C6 N6 C6A 42.5(18) . . ?
N9 N6 C6A 98(3) . . ?
N6A N6 Al2 75(3) . . ?
N11 N6 Al2 93(2) . . ?
C6 N6 Al2 169(2) . . ?
N9 N6 Al2 86(2) . . ?
C6A N6 Al2 127(2) . . ?
N7A N7 N8 121(4) . . ?
N7A N7 N7 131(3) . 6_565 ?
N8 N7 N7 98(2) . 6_565 ?
N7A N7 Al2 89(3) . . ?
N8 N7 Al2 97(2) . . ?
N7 N7 Al2 55.4(11) 6_565 . ?
N1A N3 N2A 150(6) . . ?
N1A N3 N13 84(5) . . ?
N2A N3 N13 126(4) . . ?
N1A N3 C1A 66(3) . . ?
N2A N3 C1A 119(5) . . ?
N13 N3 C1A 79(3) . . ?
N1A N3 N1 42(3) . . ?
N2A N3 N1 108(4) . . ?
N13 N3 N1 126(3) . . ?
C1A N3 N1 79(3) . . ?
N1A N3 Al1 75(4) . . ?
N2A N3 Al1 100(3) . . ?
N13 N3 Al1 86(3) . . ?
C1A N3 Al1 139(4) . . ?
N1 N3 Al1 80(2) . . ?
N1A N1 N1 129(2) . 6_565 ?
N1A N1 C1 86(3) . . ?
N1 N1 C1 145.0(19) 6_565 . ?
N1A N1 N3 31(2) . . ?
N1 N1 N3 121.3(17) 6_565 . ?
C1 N1 N3 91(3) . . ?
N1A N1 C1A 43(2) . . ?
N1 N1 C1A 169.2(17) 6_565 . ?
C1 N1 C1A 45(2) . . ?
N3 N1 C1A 48(2) . . ?
N1A N1 Al1 55(2) . . ?
N1 N1 Al1 73.6(8) 6_565 . ?
C1 N1 Al1 141(3) . . ?
N3 N1 Al1 55.9(17) . . ?
C1A N1 Al1 97(2) . . ?
N7 N7A N10 116(4) . . ?
N7 N7A C7 94(3) . . ?
N10 N7A C7 104(2) . . ?
N7 N7A N11 122(4) . . ?
N10 N7A N11 111(3) . . ?
C7 N7A N11 105(3) . . ?
N7 N7A Al2 61(2) . . ?
N10 N7A Al2 85.9(18) . . ?
C7 N7A Al2 155(2) . . ?
N11 N7A Al2 92(2) . . ?
N6 N6A N14 161(4) . . ?
N6 N6A C6A 98(4) . . ?
N14 N6A C6A 92(3) . . ?
N6 N6A C6 55(2) . . ?
N14 N6A C6 134(3) . . ?
C6A N6A C6 43(2) . . ?
N6 N6A N11 17(3) . . ?
N14 N6A N11 164(3) . . ?
C6A N6A N11 105(3) . . ?
C6 N6A N11 62.1(16) . . ?
N6 N6A N8A 83(4) . . ?
N14 N6A N8A 110(4) . . ?
C6A N6A N8A 108(4) . . ?
C6 N6A N8A 97(3) . . ?
N11 N6A N8A 67(3) . . ?
N6 N6A N9 54(3) . . ?
N14 N6A N9 108(3) . . ?
C6A N6A N9 98(3) . . ?
C6 N6A N9 76(2) . . ?
N11 N6A N9 69(2) . . ?
N8A N6A N9 132(3) . . ?
N6 N6A Al2 80(3) . . ?
N14 N6A Al2 90(2) . . ?
C6A N6A Al2 177(3) . . ?
C6 N6A Al2 134(2) . . ?
N11 N6A Al2 73.3(14) . . ?
N8A N6A Al2 73(3) . . ?
N9 N6A Al2 78.8(17) . . ?
C6A C6 N6 84(3) . . ?
C6A C6 C61 50(2) . . ?
N6 C6 C61 102(3) . . ?
C6A C6 C62 70(3) . . ?
N6 C6 C62 102(3) . . ?
C61 C6 C62 110.4(10) . . ?
C6A C6 N6A 53.9(16) . . ?
N6 C6 N6A 30.4(14) . . ?
C61 C6 N6A 79(2) . . ?
C62 C6 N6A 92(2) . . ?
C6A C6 N11 121(3) . . ?
N6 C6 N11 39.9(16) . . ?
C61 C6 N11 114(2) . . ?
C62 C6 N11 126(2) . . ?
N6A C6 N11 68.3(18) . . ?
N4A C4 N4 1(10) . . ?
N4A C4 C41 107(10) . . ?
N4 C4 C41 106(10) . . ?
N4A C4 C42 99(7) . . ?
N4 C4 C42 100(6) . . ?
C41 C4 C42 108.3(9) . . ?
N4A C4 C42 99(7) . 6_565 ?
N4 C4 C42 100(6) . 6_565 ?
C41 C4 C42 108.3(9) . 6_565 ?
C42 C4 C42 132(4) . 6_565 ?
N6 N11 N7A 106(3) . . ?
N6 N11 N6A 11.3(17) . . ?
N7A N11 N6A 104(3) . . ?
N6 N11 C6 44.6(15) . . ?
N7A N11 C6 148(3) . . ?
N6A N11 C6 49.6(15) . . ?
N6 N11 N9 39.1(19) . . ?
N7A N11 N9 88(2) . . ?
N6A N11 N9 49.1(16) . . ?
C6 N11 N9 61.7(17) . . ?
N6 N11 Al2 55.2(18) . . ?
N7A N11 Al2 53.7(17) . . ?
N6A N11 Al2 50.5(11) . . ?
C6 N11 Al2 99.6(18) . . ?
N9 N11 Al2 61.7(15) . . ?
N3 N2A N2 102(3) . . ?
N3 N2A N3A 87(3) . . ?
N2 N2A N3A 44.3(13) . . ?
N3 N2A Al1 52(2) . . ?
N2 N2A Al1 50.5(13) . . ?
N3A N2A Al1 58.3(14) . . ?
N3 N13 N3 109(4) . 2_656 ?
N3 N13 N1A 99(3) . 2_656 ?
N3 N13 N1A 31.5(18) 2_656 2_656 ?
N3 N13 N1A 31.5(18) . . ?
N3 N13 N1A 99(3) 2_656 . ?
N1A N13 N1A 105(3) 2_656 . ?
N3 N13 Al1 55(2) . . ?
N3 N13 Al1 55(2) 2_656 . ?
N1A N13 Al1 52.7(17) 2_656 . ?
N1A N13 Al1 52.7(17) . . ?
N7 N8 N4 99(3) . . ?
N7 N8 N4A 99(3) . . ?
N4 N8 N4A 0(10) . . ?
N7 N8 C42 175(3) . . ?
N4 N8 C42 76.6(18) . . ?
N4A N8 C42 76.6(18) . . ?
N7 N8 Al2 45.7(16) . . ?
N4 N8 Al2 56(4) . . ?
N4A N8 Al2 57(4) . . ?
C42 N8 Al2 129.2(18) . . ?
N2 N3A N1A 118(3) . 2_656 ?
N2 N3A N2A 58.8(18) . . ?
N1A N3A N2A 111(2) 2_656 . ?
N2 N3A Al1 60.2(19) . . ?
N1A N3A Al1 58.2(15) 2_656 . ?
N2A N3A Al1 74.8(16) . . ?
N6 N9 N5 106(3) . . ?
N6 N9 N11 33.8(17) . . ?
N5 N9 N11 96(2) . . ?
N6 N9 N6A 29.0(15) . . ?
N5 N9 N6A 103(2) . . ?
N11 N9 N6A 62.3(19) . . ?
N6 N9 Al2 56.5(17) . . ?
N5 N9 Al2 51.0(13) . . ?
N11 N9 Al2 63.5(14) . . ?
N6A N9 Al2 53.5(14) . . ?
N6A N14 N6A 111(4) 6_565 . ?
N6A N14 C6A 45.9(13) 6_565 6_565 ?
N6A N14 C6A 157(3) . 6_565 ?
N6A N14 C6A 157(3) 6_565 . ?
N6A N14 C6A 45.9(13) . . ?
C6A N14 C6A 155(4) 6_565 . ?
N7A N10 N5 107(2) . . ?
N7A N10 Al2 55.6(14) . . ?
N5 N10 Al2 52.4(13) . . ?
C1A C1 N1 91(3) . . ?
C1A C1 C12 60(2) . . ?
N1 C1 C12 99(3) . . ?
C1A C1 C11 60(2) . . ?
N1 C1 C11 114(3) . . ?
C12 C1 C11 109.9(10) . . ?
C1A C1 N1A 51.8(15) . . ?
N1 C1 N1A 40.6(18) . . ?
C12 C1 N1A 87(2) . . ?
C11 C1 N1A 83(2) . . ?
C6 C62 C6A 44.8(19) . . ?
N7A C7 C72 114(3) . . ?
N7A C7 C71 89(3) . . ?
C72 C7 C71 108.4(9) . . ?
C4 N4A N8 103(10) . 6_565 ?
C4 N4A N8 103(10) . . ?
N8 N4A N8 101(10) 6_565 . ?
C4 N4A N8A 109(10) . . ?
N8 N4A N8A 148(4) 6_565 . ?
N8 N4A N8A 77(3) . . ?
C4 N4A N8A 109(10) . 6_565 ?
N8 N4A N8A 77(3) 6_565 6_565 ?
N8 N4A N8A 148(4) . 6_565 ?
N8A N4A N8A 88(10) . 6_565 ?
C4 N4A Al2 169(10) . . ?
N8 N4A Al2 84(4) 6_565 . ?
N8 N4A Al2 84(4) . . ?
N8A N4A Al2 64(6) . . ?
N8A N4A Al2 64(6) 6_565 . ?
N3 N1A N1 108(5) . . ?
N3 N1A C1A 79(4) . . ?
N1 N1A C1A 103(3) . . ?
N3 N1A N13 64(4) . . ?
N1 N1A N13 172(4) . . ?
C1A N1A N13 77(3) . . ?
N3 N1A N3A 141(5) . 2_656 ?
N1 N1A N3A 101(3) . 2_656 ?
C1A N1A N3A 120(4) . 2_656 ?
N13 N1A N3A 86(2) . 2_656 ?
N3 N1A C1 107(4) . . ?
N1 N1A C1 53.5(19) . . ?
C1A N1A C1 51(2) . . ?
N13 N1A C1 128(3) . . ?
N3A N1A C1 111(3) 2_656 . ?
N3 N1A Al1 79(4) . . ?
N1 N1A Al1 95(3) . . ?
C1A N1A Al1 155(3) . . ?
N13 N1A Al1 83(2) . . ?
N3A N1A Al1 72.6(17) 2_656 . ?
C1 N1A Al1 148(2) . . ?
C1A C11 C1 55(2) . . ?
N4A N8A N4 0(10) . . ?
N4A N8A N6A 121(5) . . ?
N4 N8A N6A 121(5) . . ?
C4 C42 N8 78.3(18) . . ?
C1A C12 C1 56(2) . . ?
N5 C5 C52 125(4) . . ?
N5 C5 C51 124(4) . . ?
C52 C5 C51 110.9(10) . . ?
N2 C2 C22 114(4) . . ?
N2 C2 C21 136(4) . . ?
C22 C2 C21 110.5(10) . . ?
C6 C6A C61 81(3) . . ?
C6 C6A N6A 83(3) . . ?
C61 C6A N6A 106(4) . . ?
C6 C6A C62 66(2) . . ?
C61 C6A C62 131(4) . . ?
N6A C6A C62 103(3) . . ?
C6 C6A N6 53.2(18) . . ?
C61 C6A N6 101(3) . . ?
N6A C6A N6 29.7(16) . . ?
C62 C6A N6 87(3) . . ?
C6 C6A N14 124(3) . . ?
C61 C6A N14 118(4) . . ?
N6A C6A N14 42.3(18) . . ?
C62 C6A N14 110(3) . . ?
N6 C6A N14 71.2(19) . . ?
C1 C1A C12 65(2) . . ?
C1 C1A C11 65(2) . . ?
C12 C1A C11 118(3) . . ?
C1 C1A N1A 77(3) . . ?
C12 C1A N1A 104(4) . . ?
C11 C1A N1A 98(4) . . ?
C1 C1A N3 96(3) . . ?
C12 C1A N3 87(4) . . ?
C11 C1A N3 132(4) . . ?
N1A C1A N3 34.6(19) . . ?
C1 C1A N1 44.8(15) . . ?
C12 C1A N1 79(3) . . ?
C11 C1A N1 90(3) . . ?
N1A C1A N1 33.8(18) . . ?
N3 C1A N1 53(2) . . ?
C6A C61 C6 50(2) . . ?

loop_
_geom_bond_atom_site_label_1
_geom_bond_atom_site_label_2
_geom_bond_distance
_geom_bond_site_symmetry_2
_geom_bond_publ_flag
Al1 N1A 1.90(3) . ?
Al1 N1A 1.90(3) 5_666 ?
Al1 N1A 1.90(3) 6_565 ?
Al1 N1A 1.90(3) 2_656 ?
Al1 N2 1.87(2) . ?
Al1 N2 1.87(2) 5_666 ?
Al1 N3 1.94(4) . ?
Al1 N3 1.94(4) 5_666 ?
Al1 N3 1.94(4) 6_565 ?
Al1 N3 1.94(4) 2_656 ?
Al1 N13 2.37(5) . ?
Al1 N13 2.37(5) 5_666 ?
Al2 N7 1.71(3) 6_565 ?
Al2 N7 1.71(3) . ?
Al2 N5 1.87(2) . ?
Al2 N4A 1.99(8) . ?
Al2 N4 1.99(7) . ?
Al2 N7A 1.95(3) . ?
Al2 N7A 1.95(3) 6_565 ?
Al2 N6A 1.95(3) . ?
Al2 N6A 1.95(3) 6_565 ?
Al2 N6 1.99(3) 6_565 ?
Al2 N6 1.99(3) . ?
Al2 N11 2.42(4) . ?
N4 C4 1.410(13) . ?
N4 N8 1.5(2) 6_565 ?
N4 N8 1.5(2) . ?
N4 N8A 1.9(3) . ?
N4 N8A 1.9(3) 6_565 ?
N5 C5 1.401(10) . ?
N5 N10 1.53(3) . ?
N5 N10 1.53(3) 6_565 ?
N5 N9 1.79(4) 6_565 ?
N5 N9 1.79(4) . ?
N2 N3A 1.31(3) 6_565 ?
N2 N3A 1.31(3) . ?
N2 C2 1.52(3) . ?
N2 N2A 1.61(3) 6_565 ?
N2 N2A 1.61(3) . ?
N6 N6A 0.87(3) . ?
N6 N11 1.29(4) . ?
N6 C6 1.408(10) . ?
N6 N9 1.46(4) . ?
N6 C6A 1.75(5) . ?
N7 N7A 0.95(3) . ?
N7 N8 1.44(4) . ?
N7 N7 1.94(6) 6_565 ?
N3 N1A 0.88(4) . ?
N3 N2A 1.15(4) . ?
N3 N13 1.51(4) . ?
N3 C1A 1.52(5) . ?
N3 N1 1.64(5) . ?
N1 N1A 1.14(4) . ?
N1 N1 1.30(6) 6_565 ?
N1 C1 1.411(10) . ?
N1 C1A 2.00(5) . ?
N7A N10 1.47(3) . ?
N7A C7 1.61(3) . ?
N7A N11 1.37(4) . ?
C71 C7 1.550(10) . ?
N6A N14 1.32(3) . ?
N6A C6A 1.402(10) . ?
N6A C6 1.72(4) . ?
N6A N11 2.10(5) . ?
N6A N8A 1.42(6) . ?
N6A N9 1.79(5) . ?
C6 C6A 1.19(5) . ?
C6 C61 1.536(10) . ?
C6 C62 1.535(10) . ?
C6 N11 2.00(4) . ?
C4 N4A 1.411(13) . ?
C4 C41 1.547(10) . ?
C4 C42 1.548(10) . ?
C4 C42 1.548(10) 6_565 ?
N11 N9 2.21(5) . ?
C22 C2 1.535(10) . ?
N2A N3A 1.83(4) . ?
N13 N3 1.51(4) 2_656 ?
N13 N1A 1.67(4) 2_656 ?
N13 N1A 1.67(4) . ?
N8 N4A 1.5(2) . ?
N8 C42 2.05(5) . ?
N3A N1A 1.69(4) 2_656 ?
C52 C5 1.532(10) . ?
N14 N6A 1.32(3) 6_565 ?
N14 C6A 1.95(4) 6_565 ?
N14 C6A 1.95(4) . ?
C72 C7 1.543(10) . ?
C1 C1A 1.40(5) . ?
C1 C12 1.539(10) . ?
C1 C11 1.543(10) . ?
C1 N1A 1.75(5) . ?
C62 C6A 1.58(5) . ?
N4A N8 1.5(2) 6_565 ?
N4A N8A 1.9(3) . ?
N4A N8A 1.9(3) 6_565 ?
N1A C1A 1.413(10) . ?
N1A N3A 1.69(4) 2_656 ?
C11 C1A 1.48(5) . ?
C21 C2 1.533(10) . ?
C12 C1A 1.47(5) . ?
C51 C5 1.533(10) . ?
C6A C61 1.18(5) . ?
